data_1571412
loop_
_publ_author_name
'Patra, Jatin'
'Nair, Akshay M.'
'Volla, Chandra M. R.'

_publ_section_title
;
 Expedient radical phosphonylations <i>via</i> ligand to metal charge
 transfer on bismuth.
;
_journal_issue 19
_journal_name_full 'Chemical science'
_journal_page_first 7136
_journal_page_last 7143
_journal_paper_doi 10.1039/d4sc00692e
_journal_volume 15
_journal_year 2024
_chemical_absolute_configuration unk
_chemical_formula_moiety 'C24 H21 O5 P'
_chemical_formula_sum 'C24 H21 O5 P'
_chemical_formula_weight 420.38
_space_group_crystal_system orthorhombic
_space_group_IT_number 19
_space_group_name_Hall 'P 2ac 2ab'
_space_group_name_H-M_alt 'P 21 21 21'
_atom_sites_solution_hydrogens geom
_atom_sites_solution_primary dual
_audit_creation_date 2023-10-13
_audit_creation_method
;
Olex2 1.5
(compiled 2023.08.24 svn.re1ec1418 for OlexSys, GUI svn.r6817)
;
_audit_update_record
;
2023-11-20 deposited with the CCDC.	2024-04-09 downloaded from the CCDC.
;
_cell_angle_alpha 90
_cell_angle_beta 90
_cell_angle_gamma 90
_cell_formula_units_Z 4
_cell_length_a 8.7082(5)
_cell_length_b 11.7522(5)
_cell_length_c 20.0325(12)
_cell_measurement_reflns_used 4953
_cell_measurement_temperature 150.00(10)
_cell_measurement_theta_max 25.4560
_cell_measurement_theta_min 1.9930
_cell_volume 2050.14(19)
_computing_cell_refinement 'CrysAlisPro 1.171.41.93a (Rigaku OD, 2020)'
_computing_data_collection 'CrysAlisPro 1.171.41.93a (Rigaku OD, 2020)'
_computing_data_reduction 'CrysAlisPro 1.171.41.93a (Rigaku OD, 2020)'
_computing_molecular_graphics 'Olex2 1.5 (Dolomanov et al., 2009)'
_computing_publication_material 'Olex2 1.5 (Dolomanov et al., 2009)'
_computing_structure_refinement 'ShelXL (Sheldrick, 2015)'
_computing_structure_solution 'ShelXT (Sheldrick, 2015)'
_diffrn_ambient_environment N~2~
_diffrn_ambient_temperature 150.00(10)
_diffrn_detector 'CCD plate'
_diffrn_detector_area_resol_mean 8
_diffrn_measured_fraction_theta_full 0.998
_diffrn_measured_fraction_theta_max 0.998
_diffrn_measurement_details
;
List of Runs (angles in degrees, time in seconds):

  # Type    Start    End  Width  t~exp~   \w     \q     \k     \f   Frames
#--------------------------------------------------------------------------
  1  \f     97.99 241.99   1.00    2.00   9.41 -12.98 -31.50    --   144
  2  \w   -108.63  15.37   1.00    2.00    --  -12.98 -59.25  20.08  124
  3  \f    165.44 293.44   1.00    2.00  77.88 -12.98  31.50    --   128
;
_diffrn_measurement_device 'abstract diffractometer'
_diffrn_measurement_device_type 'Bruker SMART APEX CCD area detector'
_diffrn_measurement_method '\w and \f scans'
_diffrn_orient_matrix_type 'CrysAlisPro convention (1999,Acta A55,543-557)'
_diffrn_orient_matrix_UB_11 0.0749228000
_diffrn_orient_matrix_UB_12 0.0202990000
_diffrn_orient_matrix_UB_13 0.0070454000
_diffrn_orient_matrix_UB_21 0.0311884000
_diffrn_orient_matrix_UB_22 -0.0411860000
_diffrn_orient_matrix_UB_23 -0.0220490000
_diffrn_orient_matrix_UB_31 -0.0059425000
_diffrn_orient_matrix_UB_32 0.0391573000
_diffrn_orient_matrix_UB_33 -0.0268464000
_diffrn_radiation_monochromator graphite
_diffrn_radiation_probe x-ray
_diffrn_radiation_type MoK\a
_diffrn_radiation_wavelength 0.71073
_diffrn_reflns_av_R_equivalents 0.1058
_diffrn_reflns_av_unetI/netI 0.0677
_diffrn_reflns_Laue_measured_fraction_full 0.998
_diffrn_reflns_Laue_measured_fraction_max 0.998
_diffrn_reflns_limit_h_max 10
_diffrn_reflns_limit_h_min -10
_diffrn_reflns_limit_k_max 13
_diffrn_reflns_limit_k_min -13
_diffrn_reflns_limit_l_max 23
_diffrn_reflns_limit_l_min -23
_diffrn_reflns_number 19704
_diffrn_reflns_point_group_measured_fraction_full 0.999
_diffrn_reflns_point_group_measured_fraction_max 0.999
_diffrn_reflns_theta_full 24.989
_diffrn_reflns_theta_max 24.989
_diffrn_reflns_theta_min 2.009
_diffrn_source 'sealed tube'
_diffrn_source_type 'Enhance (Mo) X-ray Source'
_exptl_absorpt_coefficient_mu 0.168
_exptl_absorpt_correction_T_max 1.00000
_exptl_absorpt_correction_T_min 0.46431
_exptl_absorpt_correction_type multi-scan
_exptl_absorpt_process_details
;
CrysAlisPro 1.171.41.93a (Rigaku Oxford Diffraction, 2020)
Empirical absorption correction using spherical harmonics,
implemented in SCALE3 ABSPACK scaling algorithm.
;
_exptl_crystal_colour colourless
_exptl_crystal_colour_primary colourless
_exptl_crystal_density_diffrn 1.362
_exptl_crystal_description block
_exptl_crystal_F_000 880
_exptl_crystal_size_max 0.0875
_exptl_crystal_size_mid 0.0652
_exptl_crystal_size_min 0.0367
_refine_diff_density_max 0.328
_refine_diff_density_min -0.358
_refine_diff_density_rms 0.059
_refine_ls_abs_structure_details
;
 Flack x determined using 1110 quotients [(I+)-(I-)]/[(I+)+(I-)]
 (Parsons, Flack and Wagner, Acta Cryst. B69 (2013) 249-259).
;
_refine_ls_abs_structure_Flack 0.09(11)
_refine_ls_extinction_method none
_refine_ls_goodness_of_fit_ref 0.881
_refine_ls_hydrogen_treatment constr
_refine_ls_matrix_type full
_refine_ls_number_parameters 272
_refine_ls_number_reflns 3612
_refine_ls_number_restraints 0
_refine_ls_restrained_S_all 0.881
_refine_ls_R_factor_all 0.0616
_refine_ls_R_factor_gt 0.0525
_refine_ls_shift/su_max 0.000
_refine_ls_shift/su_mean 0.000
_refine_ls_structure_factor_coef Fsqd
_refine_ls_weighting_details 'w=1/[\s^2^(Fo^2^)+(0.1095P)^2^+0.4017P] where P=(Fo^2^+2Fc^2^)/3'
_refine_ls_weighting_scheme calc
_refine_ls_wR_factor_gt 0.1323
_refine_ls_wR_factor_ref 0.1491
_reflns_Friedel_coverage 0.741
_reflns_Friedel_fraction_full 0.999
_reflns_Friedel_fraction_max 0.999
_reflns_number_gt 3175
_reflns_number_total 3612
_reflns_threshold_expression 'I > 2\s(I)'
_cod_data_source_file d4sc00692e2.cif
_cod_data_source_block cmrv_jp_465_b_autored
_cod_depositor_comments 'Adding full bibliography for 1571411--1571413.cif.'
_cod_database_code 1571412
_shelx_shelxl_version_number 2018/3
_shelx_space_group_comment
;
The symmetry employed for this shelxl refinement is uniquely defined
by the following loop, which should always be used as a source of
symmetry information in preference to the above space-group names.
They are only intended as comments.
;
_shelx_estimated_absorpt_t_max 0.994
_shelx_estimated_absorpt_t_min 0.985
_reflns_odcompleteness_completeness 90.90
_reflns_odcompleteness_iscentric 1
_reflns_odcompleteness_theta 33.52
_olex2_refinement_description
;
1.a Ternary CH refined with riding coordinates:
 C00A(H00A), C00D(H00D)
1.b Secondary CH2 refined with riding coordinates:
 C00S(H00B,H00C)
1.c Aromatic/amide H refined with riding coordinates:
 C00E(H00E), C00F(H00F), C00G(H00G), C00H(H00H), C00J(H00J), C00K(H00K),
 C00L(H00L), C00M(H00M), C00N(H00N), C00O(H00O), C00P(H00P), C00Q(H00Q),
 C00R(H00R), C00T(H00T)
1.d Idealised Me refined as rotating group:
 C00U(H00I,H00S,H00U)
;
_olex2_submission_special_instructions 'No special instructions were received'
_oxdiff_exptl_absorpt_empirical_details
;
Empirical correction (ABSPACK) includes:
- Absorption correction using spherical harmonics
- Frame scaling
;
_oxdiff_exptl_absorpt_empirical_full_max 1.615
_oxdiff_exptl_absorpt_empirical_full_min 0.630

loop_
_space_group_symop_operation_xyz
'x, y, z'
'-x+1/2, -y, z+1/2'
'-x, y+1/2, -z+1/2'
'x+1/2, -y+1/2, -z'

loop_
_atom_site_label
_atom_site_type_symbol
_atom_site_fract_x
_atom_site_fract_y
_atom_site_fract_z
_atom_site_U_iso_or_equiv
_atom_site_adp_type
_atom_site_occupancy
_atom_site_site_symmetry_order
_atom_site_calc_flag
_atom_site_refinement_flags_posn
_atom_site_refinement_flags_adp
_atom_site_refinement_flags_occupancy
_atom_site_disorder_assembly
_atom_site_disorder_group
P01 P 0.46369(13) 0.53383(9) 0.37376(5) 0.0266(3) Uani 1 1 d . . . . .
O002 O 0.2115(3) 0.5716(2) 0.22861(15) 0.0298(7) Uani 1 1 d . . . . .
O003 O 0.3553(3) 0.6306(2) 0.37300(17) 0.0346(8) Uani 1 1 d . . . . .
O004 O 0.3654(4) 0.7098(2) 0.20188(17) 0.0359(8) Uani 1 1 d . . . . .
O005 O 0.6798(4) 0.4537(3) 0.17492(15) 0.0381(8) Uani 1 1 d . . . . .
O006 O 0.4429(4) 0.4513(3) 0.13315(17) 0.0466(9) Uani 1 1 d . . . . .
C007 C 0.1881(5) 0.4609(3) 0.2515(2) 0.0282(9) Uani 1 1 d . . . . .
C008 C 0.5336(5) 0.4772(3) 0.1754(2) 0.0283(9) Uani 1 1 d . . . . .
C009 C 0.3002(5) 0.4014(3) 0.2847(2) 0.0261(9) Uani 1 1 d . . . . .
C00A C 0.4542(5) 0.4543(3) 0.2952(2) 0.0239(8) Uani 1 1 d . . . . .
H00A H 0.534635 0.393523 0.295253 0.029 Uiso 1 1 calc R . . . .
C00B C 0.4283(5) 0.4367(4) 0.4411(2) 0.0301(10) Uani 1 1 d . . . . .
C00C C 0.3534(5) 0.6151(3) 0.2230(2) 0.0269(9) Uani 1 1 d . . . . .
C00D C 0.4883(5) 0.5397(3) 0.23909(19) 0.0254(9) Uani 1 1 d . . . . .
H00D H 0.576192 0.588903 0.253242 0.030 Uiso 1 1 calc R . . . .
C00E C 0.7821(5) 0.5010(4) 0.3752(2) 0.0353(10) Uani 1 1 d . . . . .
H00E H 0.762997 0.423764 0.364040 0.042 Uiso 1 1 calc R . . . .
C00F C 0.2635(5) 0.2928(4) 0.3068(2) 0.0309(10) Uani 1 1 d . . . . .
H00F H 0.337882 0.249575 0.330448 0.037 Uiso 1 1 calc R . . . .
C00G C 0.0439(5) 0.4174(4) 0.2396(2) 0.0347(10) Uani 1 1 d . . . . .
H00G H -0.031564 0.461210 0.216989 0.042 Uiso 1 1 calc R . . . .
C00H C 0.5016(6) 0.3324(4) 0.4477(2) 0.0379(11) Uani 1 1 d . . . . .
H00H H 0.566655 0.305538 0.413027 0.045 Uiso 1 1 calc R . . . .
C00I C 0.6612(5) 0.5769(4) 0.3810(2) 0.0301(10) Uani 1 1 d . . . . .
C00J C 0.6905(6) 0.6896(4) 0.3968(3) 0.0412(12) Uani 1 1 d . . . . .
H00J H 0.608285 0.742256 0.401029 0.049 Uiso 1 1 calc R . . . .
C00K C 0.3314(6) 0.4732(5) 0.4913(2) 0.0399(11) Uani 1 1 d . . . . .
H00K H 0.278841 0.543614 0.487019 0.048 Uiso 1 1 calc R . . . .
C00L C 0.0117(6) 0.3087(4) 0.2613(3) 0.0393(12) Uani 1 1 d . . . . .
H00L H -0.086332 0.276275 0.252871 0.047 Uiso 1 1 calc R . . . .
C00M C 0.1210(6) 0.2472(4) 0.2949(2) 0.0385(11) Uani 1 1 d . . . . .
H00M H 0.097885 0.172508 0.310055 0.046 Uiso 1 1 calc R . . . .
C00N C 0.3857(6) 0.3062(5) 0.5542(3) 0.0478(14) Uani 1 1 d . . . . .
H00N H 0.372218 0.261967 0.593435 0.057 Uiso 1 1 calc R . . . .
C00O C 0.9598(7) 0.6490(5) 0.4014(3) 0.0471(13) Uani 1 1 d . . . . .
H00O H 1.062236 0.673577 0.408937 0.057 Uiso 1 1 calc R . . . .
C00P C 0.9306(6) 0.5381(5) 0.3858(2) 0.0421(12) Uani 1 1 d . . . . .
H00P H 1.013394 0.485786 0.382180 0.051 Uiso 1 1 calc R . . . .
C00Q C 0.4803(6) 0.2677(4) 0.5043(3) 0.0427(12) Uani 1 1 d . . . . .
H00Q H 0.531047 0.196600 0.508745 0.051 Uiso 1 1 calc R . . . .
C00R C 0.3108(7) 0.4077(5) 0.5476(3) 0.0500(13) Uani 1 1 d . . . . .
H00R H 0.244250 0.433258 0.582064 0.060 Uiso 1 1 calc R . . . .
C00S C 0.7362(6) 0.3942(5) 0.1161(3) 0.0463(13) Uani 1 1 d . . . . .
H00B H 0.658270 0.338677 0.100794 0.056 Uiso 1 1 calc R . . . .
H00C H 0.830915 0.351790 0.127499 0.056 Uiso 1 1 calc R . . . .
C00T C 0.8407(7) 0.7247(5) 0.4063(3) 0.0542(15) Uani 1 1 d . . . . .
H00T H 0.861475 0.802231 0.416279 0.065 Uiso 1 1 calc R . . . .
C00U C 0.7692(10) 0.4761(6) 0.0620(3) 0.082(2) Uani 1 1 d . . . . .
H00I H 0.816292 0.436041 0.024300 0.123 Uiso 1 1 calc GR . . . .
H00S H 0.839810 0.534666 0.078428 0.123 Uiso 1 1 calc GR . . . .
H00U H 0.673261 0.511930 0.047407 0.123 Uiso 1 1 calc GR . . . .

loop_
_atom_site_aniso_label
_atom_site_aniso_U_11
_atom_site_aniso_U_22
_atom_site_aniso_U_33
_atom_site_aniso_U_23
_atom_site_aniso_U_13
_atom_site_aniso_U_12
P01 0.0236(6) 0.0271(5) 0.0292(5) -0.0015(5) 0.0005(5) 0.0022(4)
O002 0.0213(15) 0.0266(14) 0.0416(17) 0.0066(13) -0.0001(14) 0.0005(12)
O003 0.0286(18) 0.0317(15) 0.0434(18) -0.0032(14) -0.0019(16) 0.0082(13)
O004 0.0332(18) 0.0291(15) 0.0456(18) 0.0093(14) -0.0006(15) 0.0010(14)
O005 0.0273(18) 0.0498(19) 0.0371(17) -0.0081(15) 0.0049(14) 0.0061(16)
O006 0.038(2) 0.064(2) 0.0384(18) -0.0157(18) -0.0056(16) 0.0044(17)
C007 0.028(2) 0.0238(19) 0.032(2) 0.0022(18) 0.0041(19) -0.0045(19)
C008 0.024(2) 0.033(2) 0.028(2) 0.0036(18) 0.0016(19) -0.001(2)
C009 0.026(2) 0.0262(19) 0.026(2) -0.0007(17) 0.0022(19) 0.0011(18)
C00A 0.020(2) 0.0227(18) 0.029(2) 0.0024(17) -0.0002(17) 0.0064(17)
C00B 0.026(2) 0.037(2) 0.028(2) -0.0044(18) -0.0005(18) -0.0012(18)
C00C 0.026(2) 0.028(2) 0.027(2) 0.0051(17) 0.0036(19) -0.0004(17)
C00D 0.024(2) 0.0258(18) 0.027(2) -0.0001(17) 0.0008(17) 0.0000(17)
C00E 0.029(3) 0.036(2) 0.041(2) -0.004(2) -0.004(2) 0.0032(19)
C00F 0.036(3) 0.026(2) 0.031(2) 0.0018(18) 0.002(2) 0.0013(19)
C00G 0.027(2) 0.033(2) 0.045(3) 0.0034(19) -0.005(2) -0.002(2)
C00H 0.040(3) 0.042(2) 0.032(2) 0.000(2) 0.007(2) 0.004(2)
C00I 0.033(3) 0.031(2) 0.025(2) 0.0030(17) -0.0011(19) -0.0007(18)
C00J 0.037(3) 0.028(2) 0.058(3) 0.000(2) 0.000(2) -0.001(2)
C00K 0.035(3) 0.048(3) 0.036(2) -0.001(2) 0.005(2) 0.003(2)
C00L 0.032(3) 0.039(2) 0.047(3) 0.002(2) 0.003(2) -0.012(2)
C00M 0.039(3) 0.028(2) 0.048(3) -0.002(2) 0.008(2) -0.008(2)
C00N 0.045(3) 0.064(3) 0.034(3) 0.010(2) -0.003(2) -0.019(3)
C00O 0.031(3) 0.055(3) 0.054(3) 0.005(2) -0.003(3) -0.010(3)
C00P 0.029(3) 0.051(3) 0.046(3) 0.005(2) -0.004(2) 0.003(2)
C00Q 0.046(3) 0.041(3) 0.041(3) 0.011(2) 0.004(2) -0.001(2)
C00R 0.046(3) 0.069(4) 0.035(3) 0.003(3) 0.015(3) -0.001(3)
C00S 0.039(3) 0.053(3) 0.047(3) -0.018(2) 0.011(2) 0.003(2)
C00T 0.048(4) 0.041(3) 0.074(4) -0.001(3) -0.005(3) -0.013(3)
C00U 0.109(6) 0.082(4) 0.055(4) -0.015(4) 0.044(4) -0.028(5)

loop_
_atom_type_symbol
_atom_type_description
_atom_type_scat_dispersion_real
_atom_type_scat_dispersion_imag
_atom_type_scat_source
C C 0.0033 0.0016 'International Tables Vol C Tables 4.2.6.8 and 6.1.1.4'
H H 0.0000 0.0000 'International Tables Vol C Tables 4.2.6.8 and 6.1.1.4'
O O 0.0106 0.0060 'International Tables Vol C Tables 4.2.6.8 and 6.1.1.4'
P P 0.1023 0.0942 'International Tables Vol C Tables 4.2.6.8 and 6.1.1.4'

loop_
_geom_angle_atom_site_label_1
_geom_angle_atom_site_label_2
_geom_angle_atom_site_label_3
_geom_angle
_geom_angle_site_symmetry_1
_geom_angle_site_symmetry_3
_geom_angle_publ_flag
O003 P01 C00A 110.79(18) . . ?
O003 P01 C00B 112.8(2) . . ?
O003 P01 C00I 113.3(2) . . ?
C00B P01 C00A 108.28(19) . . ?
C00B P01 C00I 106.4(2) . . ?
C00I P01 C00A 104.8(2) . . ?
C00C O002 C007 121.1(3) . . ?
C008 O005 C00S 116.0(4) . . ?
C009 C007 O002 122.1(4) . . ?
C009 C007 C00G 122.9(4) . . ?
C00G C007 O002 115.0(4) . . ?
O005 C008 C00D 111.2(4) . . ?
O006 C008 O005 125.7(4) . . ?
O006 C008 C00D 123.0(4) . . ?
C007 C009 C00A 119.7(3) . . ?
C007 C009 C00F 117.3(4) . . ?
C00F C009 C00A 123.0(4) . . ?
C009 C00A P01 111.9(3) . . ?
C009 C00A C00D 110.0(3) . . ?
C00D C00A P01 106.6(3) . . ?
C00H C00B P01 123.6(4) . . ?
C00K C00B P01 117.0(4) . . ?
C00K C00B C00H 119.1(4) . . ?
O002 C00C C00D 118.5(3) . . ?
O004 C00C O002 117.7(4) . . ?
O004 C00C C00D 123.7(4) . . ?
C008 C00D C00A 110.3(3) . . ?
C00C C00D C008 107.8(3) . . ?
C00C C00D C00A 113.0(3) . . ?
C00P C00E C00I 119.8(4) . . ?
C00M C00F C009 120.8(4) . . ?
C007 C00G C00L 118.4(4) . . ?
C00Q C00H C00B 120.2(5) . . ?
C00E C00I P01 122.6(3) . . ?
C00E C00I C00J 119.6(4) . . ?
C00J C00I P01 117.6(4) . . ?
C00I C00J C00T 119.4(5) . . ?
C00R C00K C00B 120.1(5) . . ?
C00M C00L C00G 120.1(4) . . ?
C00L C00M C00F 120.4(4) . . ?
C00R C00N C00Q 120.3(5) . . ?
C00P C00O C00T 119.8(5) . . ?
C00O C00P C00E 120.7(5) . . ?
C00N C00Q C00H 119.9(5) . . ?
C00N C00R C00K 120.3(5) . . ?
O005 C00S C00U 110.3(5) . . ?
C00O C00T C00J 120.8(5) . . ?

loop_
_geom_bond_atom_site_label_1
_geom_bond_atom_site_label_2
_geom_bond_distance
_geom_bond_site_symmetry_2
_geom_bond_publ_flag
P01 O003 1.478(3) . ?
P01 C00A 1.832(4) . ?
P01 C00B 1.795(4) . ?
P01 C00I 1.799(5) . ?
O002 C007 1.394(5) . ?
O002 C00C 1.342(5) . ?
O004 C00C 1.196(5) . ?
O005 C008 1.304(5) . ?
O005 C00S 1.456(5) . ?
O006 C008 1.197(5) . ?
C007 C009 1.373(6) . ?
C007 C00G 1.377(6) . ?
C008 C00D 1.523(5) . ?
C009 C00A 1.493(6) . ?
C009 C00F 1.388(6) . ?
C00A C00D 1.537(5) . ?
C00B C00H 1.388(6) . ?
C00B C00K 1.381(6) . ?
C00C C00D 1.506(6) . ?
C00E C00I 1.385(6) . ?
C00E C00P 1.381(7) . ?
C00F C00M 1.373(6) . ?
C00G C00L 1.378(6) . ?
C00H C00Q 1.377(7) . ?
C00I C00J 1.385(6) . ?
C00J C00T 1.386(7) . ?
C00K C00R 1.377(7) . ?
C00L C00M 1.372(7) . ?
C00N C00Q 1.371(8) . ?
C00N C00R 1.366(8) . ?
C00O C00P 1.364(7) . ?
C00O C00T 1.370(8) . ?
C00S C00U 1.478(8) . ?
